data_9007988
loop_
_publ_author_name
'Weil, M.'

_publ_section_title
;
 Parawollastonite-type Cd3[Si3O9]
;
_journal_name_full 'Acta Crystallographica, Section E'
_journal_page_first i102
_journal_page_last i104
_journal_paper_doi 10.1107/S1600536805015278
_journal_volume 61
_journal_year 2005
_chemical_formula_structural Cd3[Si3O9]
_chemical_formula_sum 'Cd O3 Si'
_space_group_IT_number 14
_symmetry_space_group_name_Hall '-P 2ybc'
_symmetry_space_group_name_H-M 'P 1 21/c 1'
_cell_angle_alpha 90
_cell_angle_beta 94.791
_cell_angle_gamma 90
_cell_length_a 6.9463
_cell_length_b 7.2563
_cell_length_c 15.0697
_cell_formula_units_Z 12
_cell_volume 756.926
_database_code_amcsd 0010446
_exptl_crystal_density_diffrn 4.962
_cod_original_formula_sum 'Cd Si O3'
_cod_database_code 9007988
_amcsd_formula_title Cd3[Si3O9]

loop_
_space_group_symop_operation_xyz
x,y,z
x,1/2-y,1/2+z
-x,1/2+y,1/2-z
-x,-y,-z

loop_
_atom_site_aniso_label
_atom_site_aniso_U_11
_atom_site_aniso_U_22
_atom_site_aniso_U_33
_atom_site_aniso_U_12
_atom_site_aniso_U_13
_atom_site_aniso_U_23
Cd1 0.00874 0.00846 0.00886 -0.00002 0.00115 0.00004
Cd2 0.01053 0.00889 0.01051 0.00156 0.00171 0.00156
Cd3 0.00982 0.00962 0.01035 -0.00154 0.00142 -0.00174
Si1 0.00800 0.00770 0.00700 0.00052 -0.00030 -0.00020
Si2 0.00820 0.00730 0.00640 -0.00049 -0.00050 -0.00004
Si3 0.00640 0.00770 0.00750 -0.00001 0.00000 -0.00018
O1 0.00890 0.01370 0.00840 -0.00080 0.00050 -0.00090
O2 0.00900 0.01410 0.00930 -0.00120 0.00000 0.00200
O3 0.02020 0.01250 0.00670 0.00060 0.00100 -0.00110
O4 0.02350 0.01070 0.00530 -0.00030 0.00120 -0.00070
O5 0.01820 0.00670 0.01650 0.00050 0.00440 0.00000
O6 0.00580 0.01620 0.00990 -0.00090 0.00040 -0.00080
O7 0.01100 0.01000 0.01500 0.00200 -0.00080 -0.00440
O8 0.01050 0.01040 0.01490 0.00170 0.00010 -0.00470
O9 0.00770 0.01470 0.00740 0.00120 -0.00180 0.00000

loop_
_atom_site_label
_atom_site_fract_x
_atom_site_fract_y
_atom_site_fract_z
_atom_site_U_iso_or_equiv
Cd1 0.01235 0.37607 0.24850 0.00866
Cd2 0.24957 0.62788 0.09867 0.00993
Cd3 0.25370 0.11992 0.10152 0.00989
Si1 0.23852 0.16124 0.41008 0.00760
Si2 0.23940 0.59016 0.41056 0.00734
Si3 0.54611 0.37667 0.19864 0.00723
O1 0.04310 0.12320 0.34626 0.01030
O2 0.04280 0.63050 0.34907 0.01090
O3 0.22590 0.37990 0.01320 0.01310
O4 0.23140 0.62890 0.51484 0.01320
O5 0.29770 0.37608 0.40041 0.01370
O6 0.31730 0.37450 0.20452 0.01060
O7 0.41670 0.05510 0.36594 0.01210
O8 0.58420 0.19820 0.13334 0.01200
O9 0.69540 0.37590 0.28588 0.01000

loop_
_cod_related_entry_id
_cod_related_entry_database
_cod_related_entry_code
1 AMCSD 0010446
